data_7251723
loop_
_publ_author_name
'Ferreyra, Joaqu&#xed;n'
'Palopoli, Claudia'
'Pellegri, Nora'
'Terrestre, Gustavo'
'Signorella, Sandra R.'

_publ_section_title
;
 Comparative study of the peroxidase-like activity of copper(ii) complexes
 with N<sub>4</sub> and N<sub>2</sub>O<sub>2</sub> coordination
 environments. Application to the oxidation of phenol at moderate
 temperature.
;
_journal_issue 1
_journal_name_full 'RSC advances'
_journal_page_first 220
_journal_page_last 230
_journal_paper_doi 10.1039/d5ra08195e
_journal_volume 16
_journal_year 2025
_chemical_formula_moiety 'C32 H30 Cu2 N4 O9'
_chemical_formula_sum 'C32 H30 Cu2 N4 O9'
_chemical_formula_weight 741.68
_chemical_name_systematic (\m-aqua)-tetrakis(acetato)-bis(1,10-phenanthroline)-di-copper
_space_group_crystal_system monoclinic
_space_group_IT_number 15
_space_group_name_Hall '-C 2yc'
_space_group_name_H-M_alt 'C 1 2/c 1'
_atom_sites_solution_hydrogens mixed
_atom_sites_solution_primary intrinsic-phasing
_audit_creation_method SHELXL-2019/1
_audit_update_record
;
2025-10-15 deposited with the CCDC.	2025-12-16 downloaded from the CCDC.
;
_cell_angle_alpha 90
_cell_angle_beta 100.875(2)
_cell_angle_gamma 90
_cell_formula_units_Z 4
_cell_length_a 18.3171(10)
_cell_length_b 9.4843(5)
_cell_length_c 18.8728(10)
_cell_measurement_reflns_used 9931
_cell_measurement_temperature 298(2)
_cell_measurement_theta_max 25.35
_cell_measurement_theta_min 2.84
_cell_volume 3219.8(3)
_computing_cell_refinement 'SAINT V8.40B (Bruker AXS LLC, 2019)'
_computing_data_collection 'APEX4 v2022.10-1 (Bruker, 2022)'
_computing_data_reduction 'SAINT V8.40B (Bruker AXS LLC, 2019)'
_computing_molecular_graphics 'Ortep-3 for Windows (Farrugia, 1997)'
_computing_publication_material 'Bruker SHELXTL'
_computing_structure_refinement 'SHELXL-2019/1 (Sheldrick, 2019)'
_computing_structure_solution 'SHELXT, VERSION 2018/2'
_diffrn_ambient_temperature 298(2)
_diffrn_detector_area_resol_mean 7.4
_diffrn_measured_fraction_theta_full 0.999
_diffrn_measured_fraction_theta_max 0.989
_diffrn_measurement_device_type 'Bruker D8 Quest ECO Photon II CPAD diffractometer'
_diffrn_measurement_method '\f and \w scans'
_diffrn_radiation_monochromator 'Triumph curved graphite crystal'
_diffrn_radiation_type MoK\a
_diffrn_radiation_wavelength 0.71073
_diffrn_reflns_av_R_equivalents 0.0429
_diffrn_reflns_av_unetI/netI 0.0255
_diffrn_reflns_Laue_measured_fraction_full 0.999
_diffrn_reflns_Laue_measured_fraction_max 0.989
_diffrn_reflns_limit_h_max 22
_diffrn_reflns_limit_h_min -22
_diffrn_reflns_limit_k_max 11
_diffrn_reflns_limit_k_min -11
_diffrn_reflns_limit_l_max 22
_diffrn_reflns_limit_l_min -22
_diffrn_reflns_number 35605
_diffrn_reflns_point_group_measured_fraction_full 0.999
_diffrn_reflns_point_group_measured_fraction_max 0.989
_diffrn_reflns_theta_full 25.242
_diffrn_reflns_theta_max 25.474
_diffrn_reflns_theta_min 2.428
_diffrn_source 'sealed X-ray tube'
_exptl_absorpt_coefficient_mu 1.381
_exptl_absorpt_correction_T_max 0.7452
_exptl_absorpt_correction_T_min 0.6577
_exptl_absorpt_correction_type multi-scan
_exptl_absorpt_process_details
;
 SADABS 2016/2: Krause, L., Herbst-Irmer, R., Sheldrick G.M. & Stalke D.,
 J. Appl. Cryst. 48 (2015) 3-10
;
_exptl_crystal_colour blue
_exptl_crystal_density_diffrn 1.530
_exptl_crystal_density_method 'not measured'
_exptl_crystal_description prism
_exptl_crystal_F_000 1520
_exptl_crystal_size_max 0.239
_exptl_crystal_size_mid 0.195
_exptl_crystal_size_min 0.084
_refine_diff_density_max 0.921
_refine_diff_density_min -0.316
_refine_diff_density_rms 0.072
_refine_ls_extinction_method none
_refine_ls_goodness_of_fit_ref 1.103
_refine_ls_hydrogen_treatment mixed
_refine_ls_matrix_type full
_refine_ls_number_parameters 218
_refine_ls_number_reflns 2971
_refine_ls_number_restraints 1
_refine_ls_restrained_S_all 1.103
_refine_ls_R_factor_all 0.0482
_refine_ls_R_factor_gt 0.0383
_refine_ls_shift/su_max 0.001
_refine_ls_shift/su_mean 0.000
_refine_ls_structure_factor_coef Fsqd
_refine_ls_weighting_details 'w=1/[\s^2^(Fo^2^)+(0.0569P)^2^+5.6432P] where P=(Fo^2^+2Fc^2^)/3'
_refine_ls_weighting_scheme calc
_refine_ls_wR_factor_gt 0.1027
_refine_ls_wR_factor_ref 0.1127
_reflns_Friedel_coverage 0.000
_reflns_number_gt 2531
_reflns_number_total 2971
_reflns_threshold_expression 'I > 2\s(I)'
_cod_data_source_file d5ra08195e2.cif
_cod_data_source_block JF_blue_A_0m_a
_cod_original_sg_symbol_H-M 'C 2/c'
_cod_database_code 7251723
_shelx_shelxl_version_number 2019/1
_shelx_space_group_comment
;
The symmetry employed for this shelxl refinement is uniquely defined
by the following loop, which should always be used as a source of
symmetry information in preference to the above space-group names.
They are only intended as comments.
;

loop_
_space_group_symop_operation_xyz
'x, y, z'
'-x, y, -z+1/2'
'x+1/2, y+1/2, z'
'-x+1/2, y+1/2, -z+1/2'
'-x, -y, -z'
'x, -y, z-1/2'
'-x+1/2, -y+1/2, -z'
'x+1/2, -y+1/2, z-1/2'

loop_
_atom_site_label
_atom_site_type_symbol
_atom_site_fract_x
_atom_site_fract_y
_atom_site_fract_z
_atom_site_U_iso_or_equiv
_atom_site_adp_type
_atom_site_occupancy
_atom_site_site_symmetry_order
_atom_site_calc_flag
_atom_site_refinement_flags_posn
_atom_site_refinement_flags_adp
_atom_site_refinement_flags_occupancy
_atom_site_disorder_assembly
_atom_site_disorder_group
O1 O 0.67214(13) 0.2440(3) 0.77877(13) 0.0547(6) Uani 1 1 d . . . . .
O2 O 0.60140(16) 0.1138(2) 0.64727(15) 0.0636(7) Uani 1 1 d . . . . .
Cu1 Cu 0.59429(2) 0.29261(4) 0.69741(2) 0.04278(16) Uani 1 1 d . . . . .
O3 O 0.61237(12) 0.0849(2) 0.83380(13) 0.0562(6) Uani 1 1 d . . . . .
O4 O 0.67763(19) 0.2436(4) 0.59777(17) 0.0838(9) Uani 1 1 d . . . . .
O5 O 0.500000 0.2081(3) 0.750000 0.0462(7) Uani 1 2 d DS T P . .
H5 H 0.5380(15) 0.158(4) 0.7841(16) 0.069 Uiso 1 1 d D U . . .
N1 N 0.60628(14) 0.5004(3) 0.72114(13) 0.0434(6) Uani 1 1 d . . . . .
N2 N 0.51242(14) 0.3685(3) 0.61957(13) 0.0416(6) Uani 1 1 d . . . . .
C1 C 0.6560(2) 0.5647(4) 0.77076(19) 0.0578(9) Uani 1 1 d . . . . .
H1 H 0.690243 0.510338 0.801919 0.069 Uiso 1 1 calc R U . . .
C2 C 0.6589(3) 0.7111(4) 0.7778(2) 0.0714(11) Uani 1 1 d . . . . .
H2 H 0.694820 0.752639 0.813023 0.086 Uiso 1 1 calc R U . . .
C3 C 0.6093(3) 0.7929(4) 0.7336(3) 0.0722(11) Uani 1 1 d . . . . .
H3 H 0.611094 0.890435 0.738521 0.087 Uiso 1 1 calc R U . . .
C4 C 0.5553(2) 0.7297(4) 0.6801(2) 0.0557(8) Uani 1 1 d . . . . .
C5 C 0.55686(17) 0.5824(3) 0.67601(16) 0.0417(6) Uani 1 1 d . . . . .
C6 C 0.50507(16) 0.5105(3) 0.62255(15) 0.0397(6) Uani 1 1 d . . . . .
C7 C 0.46449(19) 0.2982(3) 0.57129(17) 0.0516(8) Uani 1 1 d . . . . .
H7 H 0.468961 0.200662 0.569080 0.062 Uiso 1 1 calc R U . . .
C8 C 0.4076(2) 0.3643(4) 0.52359(19) 0.0623(9) Uani 1 1 d . . . . .
H8 H 0.374636 0.311299 0.490464 0.075 Uiso 1 1 calc R U . . .
C9 C 0.40034(19) 0.5072(4) 0.52569(19) 0.0603(9) Uani 1 1 d . . . . .
H9 H 0.362727 0.552204 0.493691 0.072 Uiso 1 1 calc R U . . .
C10 C 0.44974(18) 0.5858(4) 0.57619(18) 0.0501(8) Uani 1 1 d . . . . .
C11 C 0.4489(2) 0.7360(4) 0.5826(2) 0.0682(10) Uani 1 1 d . . . . .
H11 H 0.412762 0.787614 0.552110 0.082 Uiso 1 1 calc R U . . .
C12 C 0.4988(3) 0.8035(4) 0.6316(2) 0.0713(11) Uani 1 1 d . . . . .
H12 H 0.496800 0.901288 0.634148 0.086 Uiso 1 1 calc R U . . .
C13 C 0.66881(17) 0.1510(3) 0.82613(16) 0.0442(7) Uani 1 1 d . . . . .
C14 C 0.7404(2) 0.1203(5) 0.8777(2) 0.0693(11) Uani 1 1 d . . . . .
H14A H 0.751665 0.021618 0.876026 0.104 Uiso 1 1 calc R U . . .
H14B H 0.735190 0.145377 0.925785 0.104 Uiso 1 1 calc R U . . .
H14C H 0.779925 0.174266 0.864184 0.104 Uiso 1 1 calc R U . . .
C15 C 0.6467(3) 0.1299(5) 0.6054(2) 0.0691(11) Uani 1 1 d . . . . .
C16 C 0.6625(4) 0.0010(6) 0.5639(3) 0.119(2) Uani 1 1 d . . . . .
H16A H 0.699376 0.023421 0.535635 0.178 Uiso 1 1 calc R U . . .
H16B H 0.617644 -0.028876 0.532525 0.178 Uiso 1 1 calc R U . . .
H16C H 0.680506 -0.073502 0.597017 0.178 Uiso 1 1 calc R U . . .

loop_
_atom_site_aniso_label
_atom_site_aniso_U_11
_atom_site_aniso_U_22
_atom_site_aniso_U_33
_atom_site_aniso_U_23
_atom_site_aniso_U_13
_atom_site_aniso_U_12
O1 0.0457(12) 0.0562(13) 0.0551(13) 0.0160(11) -0.0090(10) -0.0051(10)
O2 0.0777(17) 0.0404(12) 0.0676(16) -0.0042(11) 0.0009(14) 0.0110(12)
Cu1 0.0460(2) 0.0358(2) 0.0408(2) 0.00288(14) -0.00648(16) 0.00108(15)
O3 0.0461(12) 0.0512(13) 0.0653(14) 0.0103(11) -0.0047(10) -0.0035(10)
O4 0.092(2) 0.091(2) 0.0700(19) 0.0012(17) 0.0186(17) 0.0148(19)
O5 0.0355(15) 0.0541(19) 0.0459(17) 0.000 -0.0008(12) 0.000
N1 0.0457(13) 0.0412(14) 0.0408(13) -0.0033(11) 0.0017(10) -0.0028(11)
N2 0.0455(13) 0.0372(13) 0.0384(12) 0.0040(10) -0.0014(10) -0.0007(11)
C1 0.059(2) 0.060(2) 0.0492(18) -0.0060(16) -0.0026(15) -0.0063(17)
C2 0.081(3) 0.062(2) 0.067(2) -0.0244(19) 0.002(2) -0.014(2)
C3 0.087(3) 0.046(2) 0.083(3) -0.0217(19) 0.013(2) -0.0034(19)
C4 0.064(2) 0.0404(18) 0.064(2) -0.0085(15) 0.0155(17) 0.0020(15)
C5 0.0465(16) 0.0373(15) 0.0423(15) 0.0004(12) 0.0108(13) 0.0041(12)
C6 0.0428(15) 0.0391(15) 0.0369(14) 0.0052(12) 0.0071(12) 0.0039(12)
C7 0.0583(19) 0.0438(17) 0.0462(17) 0.0005(13) -0.0064(15) -0.0050(14)
C8 0.056(2) 0.071(2) 0.0504(19) 0.0059(17) -0.0142(16) -0.0082(18)
C9 0.0490(18) 0.071(2) 0.0534(19) 0.0153(17) -0.0087(15) 0.0060(17)
C10 0.0491(17) 0.0502(18) 0.0506(18) 0.0125(14) 0.0082(14) 0.0099(14)
C11 0.070(2) 0.054(2) 0.077(3) 0.0124(19) 0.006(2) 0.0223(19)
C12 0.088(3) 0.0387(19) 0.088(3) 0.0008(18) 0.016(2) 0.0207(19)
C13 0.0427(16) 0.0410(16) 0.0437(16) -0.0022(13) -0.0047(13) 0.0037(13)
C14 0.051(2) 0.086(3) 0.062(2) 0.023(2) -0.0131(17) -0.0005(19)
C15 0.084(3) 0.063(3) 0.051(2) -0.0059(18) -0.009(2) 0.027(2)
C16 0.166(6) 0.093(4) 0.094(4) -0.030(3) 0.015(4) 0.054(4)

loop_
_atom_type_symbol
_atom_type_description
_atom_type_scat_dispersion_real
_atom_type_scat_dispersion_imag
_atom_type_scat_source
C C 0.0033 0.0016 'International Tables Vol C Tables 4.2.6.8 and 6.1.1.4'
H H 0.0000 0.0000 'International Tables Vol C Tables 4.2.6.8 and 6.1.1.4'
Cu Cu 0.3201 1.2651 'International Tables Vol C Tables 4.2.6.8 and 6.1.1.4'
N N 0.0061 0.0033 'International Tables Vol C Tables 4.2.6.8 and 6.1.1.4'
O O 0.0106 0.0060 'International Tables Vol C Tables 4.2.6.8 and 6.1.1.4'

loop_
_geom_angle_atom_site_label_1
_geom_angle_atom_site_label_2
_geom_angle_atom_site_label_3
_geom_angle
_geom_angle_site_symmetry_1
_geom_angle_site_symmetry_3
_geom_angle_publ_flag
C13 O1 Cu1 126.7(2) . . ?
C15 O2 Cu1 108.1(3) . . ?
O1 Cu1 O2 94.04(11) . . ?
O1 Cu1 N1 91.35(10) . . ?
O2 Cu1 N1 159.37(12) . . ?
O1 Cu1 N2 172.23(10) . . ?
O2 Cu1 N2 93.73(10) . . ?
N1 Cu1 N2 81.30(10) . . ?
O1 Cu1 O5 94.32(7) . . ?
O2 Cu1 O5 91.75(11) . . ?
N1 Cu1 O5 107.69(10) . . ?
N2 Cu1 O5 85.59(8) . . ?
Cu1 O5 Cu1 139.06(14) 2_656 . ?
Cu1 O5 H5 113(2) 2_656 . ?
Cu1 O5 H5 87(2) . . ?
C1 N1 C5 117.8(3) . . ?
C1 N1 Cu1 129.5(2) . . ?
C5 N1 Cu1 112.69(19) . . ?
C7 N2 C6 118.2(3) . . ?
C7 N2 Cu1 128.8(2) . . ?
C6 N2 Cu1 112.91(19) . . ?
N1 C1 C2 122.3(4) . . ?
N1 C1 H1 118.9 . . ?
C2 C1 H1 118.9 . . ?
C3 C2 C1 120.2(4) . . ?
C3 C2 H2 119.9 . . ?
C1 C2 H2 119.9 . . ?
C2 C3 C4 119.8(3) . . ?
C2 C3 H3 120.1 . . ?
C4 C3 H3 120.1 . . ?
C5 C4 C3 116.4(3) . . ?
C5 C4 C12 118.3(3) . . ?
C3 C4 C12 125.3(3) . . ?
N1 C5 C4 123.6(3) . . ?
N1 C5 C6 116.4(3) . . ?
C4 C5 C6 120.0(3) . . ?
N2 C6 C10 123.1(3) . . ?
N2 C6 C5 116.6(3) . . ?
C10 C6 C5 120.3(3) . . ?
N2 C7 C8 122.5(3) . . ?
N2 C7 H7 118.7 . . ?
C8 C7 H7 118.7 . . ?
C9 C8 C7 119.6(3) . . ?
C9 C8 H8 120.2 . . ?
C7 C8 H8 120.2 . . ?
C8 C9 C10 119.7(3) . . ?
C8 C9 H9 120.1 . . ?
C10 C9 H9 120.1 . . ?
C9 C10 C6 116.8(3) . . ?
C9 C10 C11 124.9(3) . . ?
C6 C10 C11 118.2(3) . . ?
C12 C11 C10 121.3(3) . . ?
C12 C11 H11 119.4 . . ?
C10 C11 H11 119.4 . . ?
C11 C12 C4 121.9(3) . . ?
C11 C12 H12 119.1 . . ?
C4 C12 H12 119.1 . . ?
O3 C13 O1 125.9(3) . . ?
O3 C13 C14 118.0(3) . . ?
O1 C13 C14 116.0(3) . . ?
C13 C14 H14A 109.5 . . ?
C13 C14 H14B 109.5 . . ?
H14A C14 H14B 109.5 . . ?
C13 C14 H14C 109.5 . . ?
H14A C14 H14C 109.5 . . ?
H14B C14 H14C 109.5 . . ?
O4 C15 O2 123.3(4) . . ?
O4 C15 C16 120.4(5) . . ?
O2 C15 C16 116.2(5) . . ?
C15 C16 H16A 109.5 . . ?
C15 C16 H16B 109.5 . . ?
H16A C16 H16B 109.5 . . ?
C15 C16 H16C 109.5 . . ?
H16A C16 H16C 109.5 . . ?
H16B C16 H16C 109.5 . . ?

loop_
_geom_bond_atom_site_label_1
_geom_bond_atom_site_label_2
_geom_bond_distance
_geom_bond_site_symmetry_2
_geom_bond_publ_flag
O1 C13 1.265(4) . ?
O1 Cu1 1.944(2) . ?
O2 C15 1.257(5) . ?
O2 Cu1 1.958(2) . ?
Cu1 N1 2.023(3) . ?
Cu1 N2 2.024(2) . ?
Cu1 O5 2.2930(12) . ?
O3 C13 1.241(4) . ?
O4 C15 1.240(6) . ?
O5 H5 0.978(5) . ?
N1 C1 1.326(4) . ?
N1 C5 1.363(4) . ?
N2 C7 1.321(4) . ?
N2 C6 1.355(4) . ?
C1 C2 1.395(5) . ?
C1 H1 0.9300 . ?
C2 C3 1.355(6) . ?
C2 H2 0.9300 . ?
C3 C4 1.407(6) . ?
C3 H3 0.9300 . ?
C4 C5 1.401(4) . ?
C4 C12 1.428(5) . ?
C5 C6 1.422(4) . ?
C6 C10 1.403(4) . ?
C7 C8 1.392(5) . ?
C7 H7 0.9300 . ?
C8 C9 1.363(6) . ?
C8 H8 0.9300 . ?
C9 C10 1.399(5) . ?
C9 H9 0.9300 . ?
C10 C11 1.430(5) . ?
C11 C12 1.335(6) . ?
C11 H11 0.9300 . ?
C12 H12 0.9300 . ?
C13 C14 1.507(4) . ?
C14 H14A 0.9600 . ?
C14 H14B 0.9600 . ?
C14 H14C 0.9600 . ?
C15 C16 1.510(6) . ?
C16 H16A 0.9600 . ?
C16 H16B 0.9600 . ?
C16 H16C 0.9600 . ?

loop_
_geom_hbond_atom_site_label_D
_geom_hbond_atom_site_label_H
_geom_hbond_atom_site_label_A
_geom_hbond_distance_DH
_geom_hbond_distance_HA
_geom_hbond_distance_DA
_geom_hbond_angle_DHA
_geom_hbond_site_symmetry_A
_geom_hbond_publ_flag
O5 H5 O1 0.978(5) 2.61(4) 3.116(2) 112(3) . yes
O5 H5 O3 0.978(5) 1.653(9) 2.622(3) 170(3) . yes
C1 H1 O1 0.93 2.57 3.057(5) 112.8 . yes
C2 H2 O4 0.93 2.61 3.453(5) 150.9 4_656 yes

loop_
_geom_torsion_atom_site_label_1
_geom_torsion_atom_site_label_2
_geom_torsion_atom_site_label_3
_geom_torsion_atom_site_label_4
_geom_torsion
_geom_torsion_site_symmetry_1
_geom_torsion_site_symmetry_2
_geom_torsion_site_symmetry_3
_geom_torsion_site_symmetry_4
_geom_torsion_publ_flag
C5 N1 C1 C2 0.1(5) . . . . ?
Cu1 N1 C1 C2 176.8(3) . . . . ?
N1 C1 C2 C3 0.5(7) . . . . ?
C1 C2 C3 C4 -0.4(7) . . . . ?
C2 C3 C4 C5 -0.4(6) . . . . ?
C2 C3 C4 C12 178.1(4) . . . . ?
C1 N1 C5 C4 -1.0(5) . . . . ?
Cu1 N1 C5 C4 -178.2(3) . . . . ?
C1 N1 C5 C6 178.9(3) . . . . ?
Cu1 N1 C5 C6 1.7(3) . . . . ?
C3 C4 C5 N1 1.2(5) . . . . ?
C12 C4 C5 N1 -177.5(3) . . . . ?
C3 C4 C5 C6 -178.8(3) . . . . ?
C12 C4 C5 C6 2.6(5) . . . . ?
C7 N2 C6 C10 -0.9(5) . . . . ?
Cu1 N2 C6 C10 -176.9(2) . . . . ?
C7 N2 C6 C5 178.9(3) . . . . ?
Cu1 N2 C6 C5 2.9(3) . . . . ?
N1 C5 C6 N2 -3.2(4) . . . . ?
C4 C5 C6 N2 176.8(3) . . . . ?
N1 C5 C6 C10 176.7(3) . . . . ?
C4 C5 C6 C10 -3.4(5) . . . . ?
C6 N2 C7 C8 0.4(5) . . . . ?
Cu1 N2 C7 C8 175.7(3) . . . . ?
N2 C7 C8 C9 0.4(6) . . . . ?
C7 C8 C9 C10 -0.6(6) . . . . ?
C8 C9 C10 C6 0.1(5) . . . . ?
C8 C9 C10 C11 178.6(4) . . . . ?
N2 C6 C10 C9 0.7(5) . . . . ?
C5 C6 C10 C9 -179.2(3) . . . . ?
N2 C6 C10 C11 -177.9(3) . . . . ?
C5 C6 C10 C11 2.2(5) . . . . ?
C9 C10 C11 C12 -178.9(4) . . . . ?
C6 C10 C11 C12 -0.4(6) . . . . ?
C10 C11 C12 C4 -0.3(7) . . . . ?
C5 C4 C12 C11 -0.8(6) . . . . ?
C3 C4 C12 C11 -179.3(4) . . . . ?
Cu1 O1 C13 O3 -8.6(5) . . . . ?
Cu1 O1 C13 C14 171.9(3) . . . . ?
Cu1 O2 C15 O4 -2.4(5) . . . . ?
Cu1 O2 C15 C16 177.4(3) . . . . ?
